data_7102765
loop_
_publ_author_name
'Bi, Jie'
'Aggarwal, Varinder K.'

_publ_section_title
;
 Application of furyl-stabilized sulfur ylides to a concise synthesis of
 8a-epi-swainsonine
;
_journal_coden_ASTM CHCOFS
_journal_issue 1
_journal_name_full
;
 Chemical Communications (Cambridge, United Kingdom)
;
_journal_page_first 120
_journal_page_last 122
_journal_paper_doi 10.1039/b713447a
_journal_year 2008
_chemical_absolute_configuration ad
_chemical_formula_moiety 'C8 H16 N O3, Cl'
_chemical_formula_sum 'C8 H16 Cl N O3'
_chemical_formula_weight 209.67
_space_group_IT_number 19
_symmetry_cell_setting orthorhombic
_symmetry_space_group_name_Hall 'P 2ac 2ab'
_symmetry_space_group_name_H-M 'P 21 21 21'
_atom_sites_solution_hydrogens geom
_atom_sites_solution_primary direct
_atom_sites_solution_secondary difmap
_audit_creation_method SHELXL-97
_cell_angle_alpha 90.00
_cell_angle_beta 90.00
_cell_angle_gamma 90.00
_cell_formula_units_Z 4
_cell_length_a 8.3941(3)
_cell_length_b 9.4475(3)
_cell_length_c 12.0154(4)
_cell_measurement_reflns_used 5210
_cell_measurement_temperature 100(2)
_cell_measurement_theta_max 70.17
_cell_measurement_theta_min 5.96
_cell_volume 952.86(6)
_computing_cell_refinement 'Bruker XSCANS'
_computing_data_collection 'Bruker XSCANS'
_computing_data_reduction 'Bruker SHELXTL'
_computing_molecular_graphics 'Bruker SHELXTL'
_computing_publication_material 'Bruker SHELXTL'
_computing_structure_refinement 'SHELXL-97 (Sheldrick, 1997)'
_computing_structure_solution 'SHELXS-97 (Sheldrick, 1990)'
_diffrn_ambient_temperature 100
_diffrn_detector 'CCD plate'
_diffrn_detector_area_resol_mean 5.602
_diffrn_detector_type 'Bruker-AXS SMART 6000'
_diffrn_measured_fraction_theta_full 0.983
_diffrn_measured_fraction_theta_max 0.983
_diffrn_measurement_details 'frames, 0.3\% width'
_diffrn_measurement_device 'three-circle diffractometer'
_diffrn_measurement_device_type 'Bruker-AXS D8'
_diffrn_measurement_method '\w scans'
_diffrn_measurement_specimen_support 'glass fibre'
_diffrn_radiation_collimation 'Osmic CMF12-38Cu6 (blue) mirror optics'
_diffrn_radiation_monochromator 'Osmic CMF12-38Cu6 (blue) mirror optics'
_diffrn_radiation_probe x-ray
_diffrn_radiation_type 'Cu K\a'
_diffrn_radiation_wavelength 1.5418
_diffrn_reflns_av_R_equivalents 0.0319
_diffrn_reflns_av_sigmaI/netI 0.0300
_diffrn_reflns_limit_h_max 10
_diffrn_reflns_limit_h_min -10
_diffrn_reflns_limit_k_max 11
_diffrn_reflns_limit_k_min -11
_diffrn_reflns_limit_l_max 14
_diffrn_reflns_limit_l_min -14
_diffrn_reflns_number 7381
_diffrn_reflns_theta_full 69.95
_diffrn_reflns_theta_max 69.95
_diffrn_reflns_theta_min 5.96
_diffrn_source rotating-anode
_diffrn_source_current 120
_diffrn_source_power 4.8
_diffrn_source_size '3 x 0.3mm'
_diffrn_source_target Cu
_diffrn_source_type 'MAC Science M18XCE'
_diffrn_source_voltage 40
_diffrn_standards_decay_% 0
_exptl_absorpt_coefficient_mu 3.381
_exptl_absorpt_correction_T_max 0.766
_exptl_absorpt_correction_T_min 0.604
_exptl_absorpt_correction_type multi-scan
_exptl_absorpt_process_details 'SADABS (Sheldrick, 2003)'
_exptl_crystal_colour colorless
_exptl_crystal_density_diffrn 1.462
_exptl_crystal_density_method 'not measured'
_exptl_crystal_description block
_exptl_crystal_F_000 448
_exptl_crystal_size_max 0.24
_exptl_crystal_size_mid 0.13
_exptl_crystal_size_min 0.08
_refine_diff_density_max 0.724
_refine_diff_density_min -0.702
_refine_diff_density_rms 0.064
_refine_ls_abs_structure_details 'Flack H D (1983), Acta Cryst. A39, 876-881'
_refine_ls_abs_structure_Flack 0.038(19)
_refine_ls_extinction_method none
_refine_ls_goodness_of_fit_ref 1.051
_refine_ls_hydrogen_treatment mixed
_refine_ls_matrix_type full
_refine_ls_number_parameters 121
_refine_ls_number_reflns 1766
_refine_ls_number_restraints 1
_refine_ls_restrained_S_all 1.051
_refine_ls_R_factor_all 0.0326
_refine_ls_R_factor_gt 0.0318
_refine_ls_shift/su_max 0.001
_refine_ls_shift/su_mean 0.000
_refine_ls_structure_factor_coef Fsqd
_refine_ls_weighting_details 'calc w=1/[\s^2^(Fo^2^)+(0.0429P)^2^+0.6223P] where P=(Fo^2^+2Fc^2^)/3'
_refine_ls_weighting_scheme calc
_refine_ls_wR_factor_gt 0.0816
_refine_ls_wR_factor_ref 0.0823
_reflns_number_gt 1718
_reflns_number_total 1766
_reflns_threshold_expression >2\s(I)
_cod_data_source_file b713447a.txt
_cod_data_source_block 8a-epi-swainsonine
_cod_depositor_comments
;
The following automatic conversions were performed:
'_symmetry_cell_setting' value 'Orthorhombic' changed to 'orthorhombic'
according to '/home/saulius/struct/CIF-dictionaries/cif_core.dic'
dictionary named 'cif_core.dic' version 2.4.1 from
2010-06-29.

'_diffrn_radiation_probe' value 'X-ray' changed to 'x-ray'
according to '/home/saulius/struct/CIF-dictionaries/cif_core.dic'
dictionary named 'cif_core.dic' version 2.4.1 from 2010-06-29.

Automatic conversion script
Id: cif_fix_enum 1527 2010-12-29 10:47:43Z saulius 
;
_cod_database_code 7102765

loop_
_symmetry_equiv_pos_as_xyz
'x, y, z'
'-x+1/2, -y, z+1/2'
'-x, y+1/2, -z+1/2'
'x+1/2, -y+1/2, -z'

loop_
_atom_site_label
_atom_site_type_symbol
_atom_site_fract_x
_atom_site_fract_y
_atom_site_fract_z
_atom_site_U_iso_or_equiv
_atom_site_adp_type
_atom_site_occupancy
_atom_site_symmetry_multiplicity
_atom_site_calc_flag
_atom_site_refinement_flags
_atom_site_disorder_assembly
_atom_site_disorder_group
C1 C 0.7732(3) 0.1152(2) 0.65736(19) 0.0184(5) Uani 1 1 d . . .
H1A H 0.6879 0.0467 0.6391 0.022 Uiso 1 1 calc R . .
H1B H 0.8717 0.0615 0.6739 0.022 Uiso 1 1 calc R . .
C2 C 0.8015(3) 0.2136(2) 0.55883(19) 0.0193(5) Uani 1 1 d . . .
H2A H 0.6985 0.2549 0.5351 0.023 Uiso 1 1 calc R . .
H2B H 0.8444 0.1580 0.4958 0.023 Uiso 1 1 calc R . .
C3 C 0.9174(3) 0.3332(2) 0.58673(19) 0.0182(5) Uani 1 1 d . . .
H3A H 1.0240 0.2932 0.6026 0.022 Uiso 1 1 calc R . .
H3B H 0.9272 0.3976 0.5221 0.022 Uiso 1 1 calc R . .
C4 C 0.8584(3) 0.4158(2) 0.68767(17) 0.0139(4) Uani 1 1 d . . .
H4 H 0.9351 0.4933 0.7061 0.017 Uiso 1 1 calc R . .
C5 C 0.8443(3) 0.3138(2) 0.78539(17) 0.0124(4) Uani 1 1 d . . .
H5 H 0.9503 0.2679 0.7973 0.015 Uiso 1 1 calc R . .
C6 C 0.7813(3) 0.3631(2) 0.89743(18) 0.0140(4) Uani 1 1 d . . .
H6 H 0.6795 0.4163 0.8867 0.017 Uiso 1 1 calc R . .
C7 C 0.7470(2) 0.2206(2) 0.95747(18) 0.0149(5) Uani 1 1 d . . .
H7 H 0.6573 0.2315 1.0115 0.018 Uiso 1 1 calc R . .
C8 C 0.7006(3) 0.1192(2) 0.86340(18) 0.0162(5) Uani 1 1 d . . .
H8A H 0.7685 0.0335 0.8648 0.019 Uiso 1 1 calc R . .
H8B H 0.5878 0.0900 0.8707 0.019 Uiso 1 1 calc R . .
N1 N 0.7258(2) 0.20093(17) 0.75667(15) 0.0129(4) Uani 1 1 d D . .
H1 H 0.637(2) 0.239(2) 0.7372(19) 0.015 Uiso 1 1 d D . .
O1 O 0.70617(18) 0.47435(16) 0.66189(13) 0.0156(3) Uani 1 1 d . . .
H1C H 0.6916 0.5479 0.6999 0.023 Uiso 1 1 calc R . .
O2 O 0.89454(18) 0.45121(16) 0.94844(12) 0.0165(3) Uani 1 1 d . . .
H2 H 0.8610 0.4764 1.0113 0.025 Uiso 1 1 calc R . .
O3 O 0.88238(10) 0.16789(15) 1.01079(4) 0.0190(4) Uani 1 1 d . . .
H3 H 0.8660 0.1643 1.0797 0.029 Uiso 1 1 calc R . .
Cl Cl 0.85761(6) 0.23966(5) 1.26299(4) 0.01773(15) Uani 1 1 d . . .

loop_
_atom_site_aniso_label
_atom_site_aniso_U_11
_atom_site_aniso_U_22
_atom_site_aniso_U_33
_atom_site_aniso_U_23
_atom_site_aniso_U_13
_atom_site_aniso_U_12
C1 0.0232(12) 0.0151(11) 0.0167(12) -0.0050(9) -0.0021(10) 0.0010(9)
C2 0.0249(11) 0.0183(12) 0.0147(11) -0.0029(9) -0.0024(9) 0.0035(9)
C3 0.0182(11) 0.0222(11) 0.0141(11) 0.0007(9) 0.0013(9) 0.0024(10)
C4 0.0122(9) 0.0153(9) 0.0142(10) 0.0013(8) -0.0009(9) -0.0019(9)
C5 0.0127(9) 0.0130(9) 0.0115(10) -0.0017(8) -0.0027(8) 0.0005(8)
C6 0.0139(10) 0.0159(10) 0.0124(11) 0.0006(9) -0.0012(9) 0.0010(9)
C7 0.0132(10) 0.0186(12) 0.0129(10) 0.0022(9) 0.0001(8) -0.0011(8)
C8 0.0180(10) 0.0148(10) 0.0157(11) 0.0030(9) -0.0007(9) -0.0006(9)
N1 0.0128(9) 0.0123(8) 0.0136(9) 0.0007(7) -0.0022(7) 0.0007(7)
O1 0.0163(7) 0.0148(7) 0.0156(8) -0.0006(6) -0.0027(6) 0.0016(6)
O2 0.0178(8) 0.0181(8) 0.0135(8) -0.0051(6) 0.0005(6) -0.0041(6)
O3 0.0175(8) 0.0226(8) 0.0170(8) 0.0034(6) -0.0031(7) 0.0015(7)
Cl 0.0179(3) 0.0171(2) 0.0181(3) 0.00322(19) 0.00042(19) 0.0003(2)

loop_
_atom_type_symbol
_atom_type_description
_atom_type_scat_dispersion_real
_atom_type_scat_dispersion_imag
_atom_type_scat_source
C C 0.0181 0.0091 'International Tables Vol C Tables 4.2.6.8 and 6.1.1.4'
H H 0.0000 0.0000 'International Tables Vol C Tables 4.2.6.8 and 6.1.1.4'
N N 0.0311 0.0180 'International Tables Vol C Tables 4.2.6.8 and 6.1.1.4'
O O 0.0492 0.0322 'International Tables Vol C Tables 4.2.6.8 and 6.1.1.4'
Cl Cl 0.3639 0.7018 'International Tables Vol C Tables 4.2.6.8 and 6.1.1.4'

loop_
_geom_angle_atom_site_label_1
_geom_angle_atom_site_label_2
_geom_angle_atom_site_label_3
_geom_angle
_geom_angle_site_symmetry_1
_geom_angle_site_symmetry_3
_geom_angle_publ_flag
N1 C1 C2 109.33(18) . . ?
N1 C1 H1A 109.8 . . ?
C2 C1 H1A 109.8 . . ?
N1 C1 H1B 109.8 . . ?
C2 C1 H1B 109.8 . . ?
H1A C1 H1B 108.3 . . ?
C1 C2 C3 112.31(19) . . ?
C1 C2 H2A 109.1 . . ?
C3 C2 H2A 109.1 . . ?
C1 C2 H2B 109.1 . . ?
C3 C2 H2B 109.1 . . ?
H2A C2 H2B 107.9 . . ?
C4 C3 C2 110.23(19) . . ?
C4 C3 H3A 109.6 . . ?
C2 C3 H3A 109.6 . . ?
C4 C3 H3B 109.6 . . ?
C2 C3 H3B 109.6 . . ?
H3A C3 H3B 108.1 . . ?
O1 C4 C5 110.08(17) . . ?
O1 C4 C3 108.47(17) . . ?
C5 C4 C3 108.29(17) . . ?
O1 C4 H4 110.0 . . ?
C5 C4 H4 110.0 . . ?
C3 C4 H4 110.0 . . ?
N1 C5 C6 101.02(17) . . ?
N1 C5 C4 108.92(17) . . ?
C6 C5 C4 121.03(17) . . ?
N1 C5 H5 108.4 . . ?
C6 C5 H5 108.4 . . ?
C4 C5 H5 108.4 . . ?
O2 C6 C5 109.44(18) . . ?
O2 C6 C7 115.87(17) . . ?
C5 C6 C7 102.13(17) . . ?
O2 C6 H6 109.7 . . ?
C5 C6 H6 109.7 . . ?
C7 C6 H6 109.7 . . ?
O3 C7 C8 108.83(17) . . ?
O3 C7 C6 111.79(17) . . ?
C8 C7 C6 104.25(17) . . ?
O3 C7 H7 110.6 . . ?
C8 C7 H7 110.6 . . ?
C6 C7 H7 110.6 . . ?
N1 C8 C7 105.72(16) . . ?
N1 C8 H8A 110.6 . . ?
C7 C8 H8A 110.6 . . ?
N1 C8 H8B 110.6 . . ?
C7 C8 H8B 110.6 . . ?
H8A C8 H8B 108.7 . . ?
C1 N1 C5 113.10(17) . . ?
C1 N1 C8 115.95(16) . . ?
C5 N1 C8 105.13(16) . . ?
C1 N1 H1 103.9(16) . . ?
C5 N1 H1 109.9(16) . . ?
C8 N1 H1 108.8(16) . . ?
C4 O1 H1C 109.5 . . ?
C6 O2 H2 109.5 . . ?
C7 O3 H3 109.5 . . ?

loop_
_geom_bond_atom_site_label_1
_geom_bond_atom_site_label_2
_geom_bond_distance
_geom_bond_site_symmetry_2
_geom_bond_publ_flag
C1 N1 1.496(3) . ?
C1 C2 1.524(3) . ?
C1 H1A 0.9900 . ?
C1 H1B 0.9900 . ?
C2 C3 1.528(3) . ?
C2 H2A 0.9900 . ?
C2 H2B 0.9900 . ?
C3 C4 1.525(3) . ?
C3 H3A 0.9900 . ?
C3 H3B 0.9900 . ?
C4 O1 1.426(3) . ?
C4 C5 1.524(3) . ?
C4 H4 1.0000 . ?
C5 N1 1.498(3) . ?
C5 C6 1.520(3) . ?
C5 H5 1.0000 . ?
C6 O2 1.404(3) . ?
C6 C7 1.554(3) . ?
C6 H6 1.0000 . ?
C7 O3 1.396(2) . ?
C7 C8 1.532(3) . ?
C7 H7 1.0000 . ?
C8 N1 1.512(3) . ?
C8 H8A 0.9900 . ?
C8 H8B 0.9900 . ?
N1 H1 0.862(16) . ?
O1 H1C 0.8400 . ?
O2 H2 0.8400 . ?
O3 H3 0.8400 . ?

loop_
_geom_hbond_atom_site_label_D
_geom_hbond_atom_site_label_H
_geom_hbond_atom_site_label_A
_geom_hbond_distance_DH
_geom_hbond_distance_HA
_geom_hbond_distance_DA
_geom_hbond_angle_DHA
_geom_hbond_site_symmetry_A
N1 H1 Cl 0.862(16) 2.352(18) 3.150(3) 154(2) 4_457
O1 H1C Cl 0.84 2.19 3.010(2) 167 2_664
O2 H2 O1 0.84 1.95 2.791(2) 176 2_665
O3 H3 Cl 0.84 2.32 3.1122(7) 158 .

loop_
_geom_torsion_atom_site_label_1
_geom_torsion_atom_site_label_2
_geom_torsion_atom_site_label_3
_geom_torsion_atom_site_label_4
_geom_torsion
_geom_torsion_site_symmetry_1
_geom_torsion_site_symmetry_2
_geom_torsion_site_symmetry_3
_geom_torsion_site_symmetry_4
_geom_torsion_publ_flag
N1 C1 C2 C3 52.5(3) . . . . ?
C1 C2 C3 C4 -55.8(3) . . . . ?
C2 C3 C4 O1 -60.3(2) . . . . ?
C2 C3 C4 C5 59.2(2) . . . . ?
O1 C4 C5 N1 57.3(2) . . . . ?
C3 C4 C5 N1 -61.1(2) . . . . ?
O1 C4 C5 C6 -58.9(3) . . . . ?
C3 C4 C5 C6 -177.38(19) . . . . ?
N1 C5 C6 O2 168.81(16) . . . . ?
C4 C5 C6 O2 -71.0(2) . . . . ?
N1 C5 C6 C7 45.51(19) . . . . ?
C4 C5 C6 C7 165.68(18) . . . . ?
O2 C6 C7 O3 -32.9(2) . . . . ?
C5 C6 C7 O3 85.96(19) . . . . ?
O2 C6 C7 C8 -150.28(19) . . . . ?
C5 C6 C7 C8 -31.4(2) . . . . ?
O3 C7 C8 N1 -113.96(18) . . . . ?
C6 C7 C8 N1 5.5(2) . . . . ?
C2 C1 N1 C5 -55.8(2) . . . . ?
C2 C1 N1 C8 -177.30(17) . . . . ?
C6 C5 N1 C1 -170.40(17) . . . . ?
C4 C5 N1 C1 61.1(2) . . . . ?
C6 C5 N1 C8 -42.95(19) . . . . ?
C4 C5 N1 C8 -171.40(17) . . . . ?
C7 C8 N1 C1 148.85(18) . . . . ?
C7 C8 N1 C5 23.2(2) . . . . ?

loop_
_cod_related_entry_id
_cod_related_entry_database
_cod_related_entry_code
1 ChemSpider 21196168
